data_1560860
loop_
_publ_author_name
'Zhang, Lei'
'Li, Fangfang'
'You, Jianjun'
'Hua, Nengbin'
'Wang, Qianting'
'Si, Junhui'
'Chen, Wenzhe'
'Wang, Wenjing'
'Wu, Xiaoyuan'
'Yang, Wenbin'
'Yuan, Daqiang'
'Lu, Canzhong'
'Liu, Yanrong'
'Al-Enizi, Abdullah M'
'Nafady, Ayman'
'Ma, Shengqian'

_publ_section_title
;
 A window-space-directed assembly strategy for the construction of
 supertetrahedron-based zeolitic mesoporous metal-organic frameworks with
 ultramicroporous apertures for selective gas adsorption.
;
_journal_issue 16
_journal_name_full 'Chemical science'
_journal_page_first 5767
_journal_page_last 5773
_journal_paper_doi 10.1039/d0sc06841a
_journal_volume 12
_journal_year 2021
_chemical_formula_moiety '0.04(C720 H425 Co48 N96 O336 Ti24)'
_chemical_formula_sum 'C30 H17 Co2 N4 O14 Ti'
_chemical_formula_weight 818.53
_chemical_name_systematic ST-sod-Co/Ti
_space_group_crystal_system cubic
_space_group_IT_number 229
_space_group_name_Hall '-I 4 2 3'
_space_group_name_H-M_alt 'I m -3 m'
_atom_sites_solution_hydrogens geom
_audit_creation_method SHELXL-2014/7
_audit_update_record
;
2020-09-02 deposited with the CCDC.	2021-03-05 downloaded from the CCDC.
;
_cell_angle_alpha 90
_cell_angle_beta 90
_cell_angle_gamma 90
_cell_formula_units_Z 24
_cell_length_a 33.2244(2)
_cell_length_b 33.2244(2)
_cell_length_c 33.2244(2)
_cell_measurement_reflns_used 31556
_cell_measurement_temperature 105(2)
_cell_measurement_theta_max 60.7090
_cell_measurement_theta_min 2.2930
_cell_volume 36675.1(4)
_computing_structure_refinement 'SHELXL-2014/7 (Sheldrick, 2014)'
_diffrn_ambient_temperature 105(2)
_diffrn_detector_area_resol_mean 10.0000
_diffrn_measured_fraction_theta_full 0.997
_diffrn_measured_fraction_theta_max 0.982
_diffrn_measurement_device_type 'ROD, Synergy Custom system, HyPix'
_diffrn_measurement_method '\w scans'
_diffrn_radiation_type GaK\a
_diffrn_radiation_wavelength 1.34050
_diffrn_reflns_av_R_equivalents 0.0493
_diffrn_reflns_av_unetI/netI 0.0158
_diffrn_reflns_Laue_measured_fraction_full 0.997
_diffrn_reflns_Laue_measured_fraction_max 0.982
_diffrn_reflns_limit_h_max 43
_diffrn_reflns_limit_h_min -24
_diffrn_reflns_limit_k_max 43
_diffrn_reflns_limit_k_min -22
_diffrn_reflns_limit_l_max 43
_diffrn_reflns_limit_l_min -40
_diffrn_reflns_number 80009
_diffrn_reflns_point_group_measured_fraction_full 0.997
_diffrn_reflns_point_group_measured_fraction_max 0.982
_diffrn_reflns_theta_full 53.543
_diffrn_reflns_theta_max 61.009
_diffrn_reflns_theta_min 3.658
_exptl_absorpt_coefficient_mu 3.826
_exptl_absorpt_correction_T_max 1.00000
_exptl_absorpt_correction_T_min 0.74629
_exptl_absorpt_correction_type multi-scan
_exptl_crystal_colour red
_exptl_crystal_density_diffrn 0.889
_exptl_crystal_description polyhedra
_exptl_crystal_F_000 9800
_exptl_crystal_size_max 0.160
_exptl_crystal_size_mid 0.120
_exptl_crystal_size_min 0.100
_refine_diff_density_max 0.912
_refine_diff_density_min -0.832
_refine_diff_density_rms 0.078
_refine_ls_extinction_method none
_refine_ls_goodness_of_fit_ref 1.058
_refine_ls_hydrogen_treatment constr
_refine_ls_matrix_type full
_refine_ls_number_parameters 164
_refine_ls_number_reflns 3954
_refine_ls_number_restraints 60
_refine_ls_restrained_S_all 1.071
_refine_ls_R_factor_all 0.0590
_refine_ls_R_factor_gt 0.0536
_refine_ls_shift/su_max 0.001
_refine_ls_shift/su_mean 0.000
_refine_ls_structure_factor_coef Fsqd
_refine_ls_weighting_details 'w=1/[\s^2^(Fo^2^)+(0.0917P)^2^+119.5562P] where P=(Fo^2^+2Fc^2^)/3'
_refine_ls_weighting_scheme calc
_refine_ls_wR_factor_gt 0.1623
_refine_ls_wR_factor_ref 0.1679
_reflns_Friedel_coverage 0.000
_reflns_number_gt 3589
_reflns_number_total 3954
_reflns_threshold_expression 'I > 2\s(I)'
_cod_data_source_file d0sc06841a2.cif
_cod_data_source_block "'ST-sod-CoTi'"
_cod_depositor_comments 'Adding full bibliography for 1560858--1560860.cif.'
_cod_original_cell_volume 36675.1(7)
_cod_database_code 1560860
_shelx_shelxl_version_number 2014/7
_shelx_space_group_comment
;
The symmetry employed for this shelxl refinement is uniquely defined
by the following loop, which should always be used as a source of
symmetry information in preference to the above space-group names.
They are only intended as comments.
;
_shelx_estimated_absorpt_t_max 0.500
_shelx_estimated_absorpt_t_min 0.290
_olex2_refinement_description
;
1. Fixed Uiso
 At 1.2 times of:
  All C(H) groups
2. Shared sites
{N2A, C14}
3. Restrained planarity
 C10_$1, N2_$1, C10, N2, C10_$2, N2_$2
 with sigma of 0.1
4. Uiso/Uaniso restraints and constraints
Uanis(C7) \\sim Ueq, Uanis(C8) \\sim Ueq, Uanis(C9) \\sim Ueq, Uanis(N2) \\sim
Ueq, Uanis(C10) \\sim Ueq, Uanis(C7A) \\sim Ueq, Uanis(C8A) \\sim Ueq,
Uanis(C9A) \\sim Ueq, Uanis(N2A) \\sim Ueq: with sigma of 0.002 and sigma for
terminal atoms of 0.004
Uanis(C7) \\sim Ueq, Uanis(C8) \\sim Ueq, Uanis(C9) \\sim Ueq, Uanis(C10) \\sim
Ueq, Uanis(N2) \\sim Ueq: with sigma of 0.002 and sigma for terminal atoms of
0.004
Uanis(N2A) = Uanis(C14)
5. Rigid body (RIGU) restrains
 N2, C10, N2, C10, N2, C10
 with sigma for 1-2 distances of 0.004 and sigma for 1-3 distances of 0.004
6. Others
 Sof(C7A)=Sof(H7A)=Sof(C8A)=1-FVAR(1)
 Sof(C9A)=Sof(N2A)=Sof(C14)=0.5*(1-FVAR(2))
 Sof(C9)=Sof(N2)=Sof(C10)=0.5*FVAR(2)
 Sof(C7)=Sof(H7)=Sof(C8)=Sof(H8)=FVAR(1)
7.a Aromatic/amide H refined with riding coordinates:
 C3(H3), C4(H4), C7(H7), C8(H8), C7A(H7A)
;

loop_
_space_group_symop_operation_xyz
'x, y, z'
'-x, -y, z'
'-x, y, -z'
'x, -y, -z'
'z, x, y'
'z, -x, -y'
'-z, -x, y'
'-z, x, -y'
'y, z, x'
'-y, z, -x'
'y, -z, -x'
'-y, -z, x'
'y, x, -z'
'-y, -x, -z'
'y, -x, z'
'-y, x, z'
'x, z, -y'
'-x, z, y'
'-x, -z, -y'
'x, -z, y'
'z, y, -x'
'z, -y, x'
'-z, y, x'
'-z, -y, -x'
'x+1/2, y+1/2, z+1/2'
'-x+1/2, -y+1/2, z+1/2'
'-x+1/2, y+1/2, -z+1/2'
'x+1/2, -y+1/2, -z+1/2'
'z+1/2, x+1/2, y+1/2'
'z+1/2, -x+1/2, -y+1/2'
'-z+1/2, -x+1/2, y+1/2'
'-z+1/2, x+1/2, -y+1/2'
'y+1/2, z+1/2, x+1/2'
'-y+1/2, z+1/2, -x+1/2'
'y+1/2, -z+1/2, -x+1/2'
'-y+1/2, -z+1/2, x+1/2'
'y+1/2, x+1/2, -z+1/2'
'-y+1/2, -x+1/2, -z+1/2'
'y+1/2, -x+1/2, z+1/2'
'-y+1/2, x+1/2, z+1/2'
'x+1/2, z+1/2, -y+1/2'
'-x+1/2, z+1/2, y+1/2'
'-x+1/2, -z+1/2, -y+1/2'
'x+1/2, -z+1/2, y+1/2'
'z+1/2, y+1/2, -x+1/2'
'z+1/2, -y+1/2, x+1/2'
'-z+1/2, y+1/2, x+1/2'
'-z+1/2, -y+1/2, -x+1/2'
'-x, -y, -z'
'x, y, -z'
'x, -y, z'
'-x, y, z'
'-z, -x, -y'
'-z, x, y'
'z, x, -y'
'z, -x, y'
'-y, -z, -x'
'y, -z, x'
'-y, z, x'
'y, z, -x'
'-y, -x, z'
'y, x, z'
'-y, x, -z'
'y, -x, -z'
'-x, -z, y'
'x, -z, -y'
'x, z, y'
'-x, z, -y'
'-z, -y, x'
'-z, y, -x'
'z, -y, -x'
'z, y, x'
'-x+1/2, -y+1/2, -z+1/2'
'x+1/2, y+1/2, -z+1/2'
'x+1/2, -y+1/2, z+1/2'
'-x+1/2, y+1/2, z+1/2'
'-z+1/2, -x+1/2, -y+1/2'
'-z+1/2, x+1/2, y+1/2'
'z+1/2, x+1/2, -y+1/2'
'z+1/2, -x+1/2, y+1/2'
'-y+1/2, -z+1/2, -x+1/2'
'y+1/2, -z+1/2, x+1/2'
'-y+1/2, z+1/2, x+1/2'
'y+1/2, z+1/2, -x+1/2'
'-y+1/2, -x+1/2, z+1/2'
'y+1/2, x+1/2, z+1/2'
'-y+1/2, x+1/2, -z+1/2'
'y+1/2, -x+1/2, -z+1/2'
'-x+1/2, -z+1/2, y+1/2'
'x+1/2, -z+1/2, -y+1/2'
'x+1/2, z+1/2, y+1/2'
'-x+1/2, z+1/2, -y+1/2'
'-z+1/2, -y+1/2, x+1/2'
'-z+1/2, y+1/2, -x+1/2'
'z+1/2, -y+1/2, -x+1/2'
'z+1/2, y+1/2, x+1/2'

loop_
_atom_site_label
_atom_site_type_symbol
_atom_site_fract_x
_atom_site_fract_y
_atom_site_fract_z
_atom_site_U_iso_or_equiv
_atom_site_adp_type
_atom_site_occupancy
_atom_site_site_symmetry_order
_atom_site_calc_flag
_atom_site_refinement_flags_posn
_atom_site_refinement_flags_adp
_atom_site_refinement_flags_occupancy
_atom_site_disorder_assembly
_atom_site_disorder_group
Co01 Co 0.16565(2) 0.55337(2) 0.16565(2) 0.02222(17) Uani 1 2 d S T P . .
Ti02 Ti 0.39571(2) 0.60429(2) 0.0000 0.0211(2) Uani 1 4 d S T P . .
O1 O 0.35700(7) 0.64300(7) 0.0000 0.0203(6) Uani 1 4 d S T P . .
O5 O 0.22399(5) 0.53357(5) 0.15805(6) 0.0310(4) Uani 1 1 d . . . . .
O4 O 0.32738(6) 0.60773(5) 0.07866(6) 0.0330(4) Uani 1 1 d . . . . .
O3 O 0.36977(6) 0.57052(6) 0.04216(7) 0.0415(5) Uani 1 1 d . . . . .
N1 N 0.19064(9) 0.60615(11) 0.19064(9) 0.0450(9) Uani 1 2 d S T P . .
C6 C 0.23758(10) 0.5000 0.14826(10) 0.0248(7) Uani 1 2 d S T P . .
C3 C 0.33957(11) 0.5000 0.06917(11) 0.0320(8) Uani 1 2 d S T P . .
H3 H 0.3615 0.5000 0.0508 0.038 Uiso 1 2 calc RS T P . .
C5 C 0.27459(10) 0.5000 0.12190(11) 0.0264(7) Uani 1 2 d S T P . .
C4 C 0.29097(8) 0.53635(7) 0.10862(7) 0.0276(5) Uani 1 1 d . . . . .
H4 H 0.2798 0.5611 0.1175 0.033 Uiso 1 1 calc R . . . .
C2 C 0.32373(8) 0.53632(7) 0.08240(8) 0.0302(5) Uani 1 1 d . . . . .
C1 C 0.34115(8) 0.57510(8) 0.06686(8) 0.0303(5) Uani 1 1 d . . . . .
C7 C 0.1840(2) 0.6140(2) 0.2316(2) 0.0586(17) Uani 0.582(4) 1 d . U . A 1
H7 H 0.1623 0.6001 0.2440 0.070 Uiso 0.582(4) 1 calc R . . A 1
C8 C 0.2063(3) 0.6407(3) 0.2566(3) 0.084(2) Uani 0.582(4) 1 d . U . A 1
H8 H 0.1964 0.6481 0.2823 0.101 Uiso 0.582(4) 1 calc R . . A 1
C9 C 0.2429(3) 0.6556(4) 0.2429(3) 0.086(3) Uani 0.582(4) 2 d S TU P A 1
N2 N 0.2472(3) 0.7022(2) 0.2978(2) 0.094(2) Uani 0.582(4) 2 d S TU P A 1
C10 C 0.2652(3) 0.6874(4) 0.2652(3) 0.091(3) Uani 0.582(4) 2 d S TU P A 1
C7A C 0.1703(3) 0.6253(3) 0.2188(3) 0.059(2) Uani 0.418(4) 1 d . U . . 2
H7A H 0.1444 0.6159 0.2263 0.070 Uiso 0.418(4) 1 calc R . . A 2
C8A C 0.1867(3) 0.6599(3) 0.2380(3) 0.060(2) Uani 0.418(4) 1 d . U . . 2
C9A C 0.2215(3) 0.6758(4) 0.2215(3) 0.054(2) Uani 0.418(4) 2 d S TU P . 2
N2A N 0.23207(18) 0.7183(2) 0.23207(18) 0.0835(19) Uani 0.418(4) 2 d S TU P . 2
C14 C 0.23207(18) 0.7183(2) 0.23207(18) 0.0835(19) Uani 0.418(4) 2 d S T P . 2
O2 O 0.44021(10) 0.55979(10) 0.0000 0.0435(9) Uani 1 4 d S T P . .

loop_
_atom_site_aniso_label
_atom_site_aniso_U_11
_atom_site_aniso_U_22
_atom_site_aniso_U_33
_atom_site_aniso_U_23
_atom_site_aniso_U_13
_atom_site_aniso_U_12
Co01 0.02225(19) 0.0222(3) 0.02225(19) -0.00124(13) 0.00852(17) -0.00124(13)
Ti02 0.0230(3) 0.0230(3) 0.0172(4) 0.000 0.000 -0.0113(3)
O1 0.0208(9) 0.0208(9) 0.0193(14) 0.000 0.000 -0.0041(12)
O5 0.0230(8) 0.0309(9) 0.0390(10) -0.0065(7) 0.0111(7) -0.0010(7)
O4 0.0402(10) 0.0238(8) 0.0349(10) 0.0031(7) 0.0109(8) -0.0064(7)
O3 0.0412(11) 0.0328(10) 0.0505(12) 0.0114(9) 0.0215(9) 0.0001(8)
N1 0.0489(13) 0.0371(18) 0.0489(13) -0.0208(13) 0.0254(17) -0.0208(13)
C6 0.0190(14) 0.0305(17) 0.0248(15) 0.000 0.0034(12) 0.000
C3 0.0334(18) 0.0309(18) 0.0316(18) 0.000 0.0152(15) 0.000
C5 0.0230(15) 0.0252(16) 0.0311(17) 0.000 0.0086(13) 0.000
C4 0.0296(12) 0.0222(11) 0.0308(12) 0.0008(9) 0.0084(10) 0.0010(9)
C2 0.0329(13) 0.0247(12) 0.0329(13) 0.0018(10) 0.0099(10) -0.0028(10)
C1 0.0310(12) 0.0287(12) 0.0311(12) 0.0055(10) 0.0059(10) -0.0052(10)
C7 0.060(2) 0.057(2) 0.059(2) -0.0024(17) 0.0040(17) -0.0035(17)
C8 0.084(3) 0.085(3) 0.083(3) -0.0054(19) 0.0056(19) -0.0039(19)
C9 0.086(3) 0.085(3) 0.086(3) -0.0020(14) 0.002(2) -0.0020(14)
N2 0.095(3) 0.094(2) 0.094(2) -0.0037(19) 0.0040(14) -0.0040(14)
C10 0.092(3) 0.091(3) 0.092(3) -0.0022(14) 0.0040(19) -0.0022(14)
C7A 0.058(3) 0.059(3) 0.059(3) -0.0026(19) 0.0009(19) -0.0014(19)
C8A 0.060(3) 0.060(3) 0.060(3) -0.0039(19) 0.0028(19) -0.0030(19)
C9A 0.054(2) 0.054(3) 0.054(2) -0.0020(14) 0.0026(19) -0.0020(14)
N2A 0.084(2) 0.082(3) 0.084(2) -0.0102(13) 0.0128(18) -0.0102(13)
C14 0.084(2) 0.082(3) 0.084(2) -0.0102(13) 0.0128(18) -0.0102(13)
O2 0.0457(14) 0.0457(14) 0.039(2) 0.000 0.000 -0.0038(19)

loop_
_atom_type_symbol
_atom_type_description
_atom_type_scat_dispersion_real
_atom_type_scat_dispersion_imag
_atom_type_scat_source
C C 0.0147 0.0070 'International Tables Vol C Tables 4.2.6.8 and 6.1.1.4'
H H 0.0000 0.0000 'International Tables Vol C Tables 4.2.6.8 and 6.1.1.4'
Co Co -0.6628 2.8797 'International Tables Vol C Tables 4.2.6.8 and 6.1.1.4'
N N 0.0253 0.0135 'International Tables Vol C Tables 4.2.6.8 and 6.1.1.4'
O O 0.0412 0.0250 'International Tables Vol C Tables 4.2.6.8 and 6.1.1.4'
Ti Ti 0.3614 1.4656 'International Tables Vol C Tables 4.2.6.8 and 6.1.1.4'

loop_
_geom_angle_atom_site_label_1
_geom_angle_atom_site_label_2
_geom_angle_atom_site_label_3
_geom_angle
_geom_angle_site_symmetry_1
_geom_angle_site_symmetry_3
_geom_angle_publ_flag
O1 Co01 O4 92.83(7) 35_455 42_554 ?
O1 Co01 O4 92.83(7) 35_455 84_455 ?
O1 Co01 N1 177.17(15) 35_455 . ?
O5 Co01 O1 91.38(7) . 35_455 ?
O5 Co01 O1 91.38(7) 72 35_455 ?
O5 Co01 O5 97.36(11) . 72 ?
O5 Co01 O4 175.14(8) . 84_455 ?
O5 Co01 O4 84.97(8) . 42_554 ?
O5 Co01 O4 84.97(8) 72 84_455 ?
O5 Co01 O4 175.14(8) 72 42_554 ?
O5 Co01 N1 86.76(10) 72 . ?
O5 Co01 N1 86.76(10) . . ?
O4 Co01 O4 92.40(11) 42_554 84_455 ?
N1 Co01 O4 89.13(10) . 42_554 ?
N1 Co01 O4 89.13(10) . 84_455 ?
O1 Ti02 O3 95.30(6) . 14_665 ?
O1 Ti02 O3 95.30(6) . 50 ?
O1 Ti02 O3 95.30(6) . . ?
O1 Ti02 O3 95.30(6) . 61_665 ?
O1 Ti02 O2 180.00(11) . . ?
O3 Ti02 O3 89.60(14) . 61_665 ?
O3 Ti02 O3 89.60(14) 50 14_665 ?
O3 Ti02 O3 169.40(13) . 14_665 ?
O3 Ti02 O3 169.40(13) 61_665 50 ?
O3 Ti02 O3 89.42(13) 61_665 14_665 ?
O3 Ti02 O3 89.43(13) . 50 ?
O3 Ti02 O2 84.70(6) . . ?
O3 Ti02 O2 84.70(6) 50 . ?
O3 Ti02 O2 84.70(6) 61_665 . ?
O3 Ti02 O2 84.70(6) 14_665 . ?
Co01 O1 Co01 118.06(15) 32 78_554 ?
Ti02 O1 Co01 120.97(7) . 32 ?
Ti02 O1 Co01 120.97(7) . 78_554 ?
C6 O5 Co01 131.14(18) . . ?
C1 O4 Co01 129.06(16) . 78_554 ?
C1 O3 Ti02 135.56(18) . . ?
C7 N1 Co01 118.4(3) . . ?
C7 N1 Co01 118.3(3) 72 . ?
C7 N1 C7 105.6(7) . 72 ?
C7A N1 Co01 118.6(5) 72 . ?
C7A N1 Co01 118.6(5) . . ?
C7A N1 C7A 119.7(9) . 72 ?
O5 C6 O5 126.9(3) 51_565 . ?
O5 C6 C5 116.53(15) . . ?
O5 C6 C5 116.53(15) 51_565 . ?
C2 C3 H3 119.6 . . ?
C2 C3 H3 119.6 51_565 . ?
C2 C3 C2 120.8(3) 51_565 . ?
C4 C5 C6 120.05(15) . . ?
C4 C5 C6 120.05(15) 51_565 . ?
C4 C5 C4 119.8(3) 51_565 . ?
C5 C4 H4 120.0 . . ?
C2 C4 C5 120.1(2) . . ?
C2 C4 H4 120.0 . . ?
C3 C2 C4 119.6(2) . . ?
C3 C2 C1 119.4(2) . . ?
C4 C2 C1 121.0(2) . . ?
O4 C1 O3 126.0(2) . . ?
O4 C1 C2 119.9(2) . . ?
O3 C1 C2 114.1(2) . . ?
N1 C7 H7 116.6 . . ?
N1 C7 C8 126.8(7) . . ?
C8 C7 H7 116.6 . . ?
C7 C8 H8 120.4 . . ?
C9 C8 C7 119.3(9) . . ?
C9 C8 H8 120.4 . . ?
C8 C9 C8 116.3(12) 72 . ?
C8 C9 C10 121.8(6) 72 . ?
C8 C9 C10 121.8(6) . . ?
C10 N2 C10 113.6(15) 6_566 . ?
N2 C10 C9 116.3(7) 12_665 . ?
N2 C10 C9 116.3(7) . . ?
N2 C10 N2 126.4(15) 12_665 . ?
N1 C7A H7A 119.6 . . ?
N1 C7A C8A 120.7(9) . . ?
C8A C7A H7A 119.6 . . ?
C7A C8A C8A 119.5(6) . 37_455 ?
C9A C8A C7A 116.7(9) . . ?
C9A C8A C8A 118.9(7) . 37_455 ?
C8A C9A C8A 121.1(12) . 72 ?
C8A C9A N2A 117.6(6) . . ?
C8A C9A N2A 117.6(6) 72 . ?
N2A N2A C9A 116.4(4) 78_554 . ?
N2A N2A C9A 116.4(4) 84_455 . ?
N2A N2A N2A 118.6(3) 84_455 78_554 ?
N2A N2A C14 118.6(3) 84_455 78_554 ?
C14 N2A C9A 116.4(4) 84_455 . ?
C14 N2A C9A 116.4(4) 78_554 . ?
C14 N2A N2A 118.6 84_455 78_554 ?
C14 N2A N2A 0.0 78_554 78_554 ?
C14 N2A N2A 0.0 84_455 84_455 ?
C14 N2A C14 118.6(3) 84_455 78_554 ?

loop_
_geom_bond_atom_site_label_1
_geom_bond_atom_site_label_2
_geom_bond_distance
_geom_bond_site_symmetry_2
_geom_bond_publ_flag
Co01 O1 2.0681(17) 35_455 ?
Co01 O5 2.0625(17) 72 ?
Co01 O5 2.0624(17) . ?
Co01 O4 2.1124(17) 84_455 ?
Co01 O4 2.1124(17) 42_554 ?
Co01 N1 2.111(3) . ?
Ti02 O1 1.819(3) . ?
Ti02 O3 1.9908(19) . ?
Ti02 O3 1.9908(19) 14_665 ?
Ti02 O3 1.9908(19) 61_665 ?
Ti02 O3 1.9908(19) 50 ?
Ti02 O2 2.091(5) . ?
O1 Co01 2.0680(17) 32 ?
O1 Co01 2.0679(17) 78_554 ?
O5 C6 1.247(2) . ?
O4 Co01 2.1123(17) 78_554 ?
O4 C1 1.240(3) . ?
O3 C1 1.265(3) . ?
N1 C7 1.404(8) 72 ?
N1 C7 1.404(8) . ?
N1 C7A 1.317(10) . ?
N1 C7A 1.317(10) 72 ?
C6 O5 1.247(2) 51_565 ?
C6 C5 1.509(4) . ?
C3 H3 0.9500 . ?
C3 C2 1.388(3) . ?
C3 C2 1.388(3) 51_565 ?
C5 C4 1.396(3) 51_565 ?
C5 C4 1.396(3) . ?
C4 H4 0.9500 . ?
C4 C2 1.394(3) . ?
C2 C1 1.504(3) . ?
C7 H7 0.9500 . ?
C7 C8 1.421(11) . ?
C8 H8 0.9500 . ?
C8 C9 1.389(11) . ?
C9 C8 1.389(11) 72 ?
C9 C10 1.488(18) . ?
N2 C10 1.331(8) 6_566 ?
N2 C10 1.331(8) . ?
C10 N2 1.331(8) 12_665 ?
C7A H7A 0.9500 . ?
C7A C8A 1.425(13) . ?
C8A C8A 1.491(19) 37_455 ?
C8A C9A 1.383(11) . ?
C9A C8A 1.384(11) 72 ?
C9A N2A 1.498(14) . ?
N2A N2A 1.355(7) 78_554 ?
N2A N2A 1.355(7) 84_455 ?
N2A C14 1.355(7) 78_554 ?
N2A C14 1.355(7) 84_455 ?

loop_
_geom_torsion_atom_site_label_1
_geom_torsion_atom_site_label_2
_geom_torsion_atom_site_label_3
_geom_torsion_atom_site_label_4
_geom_torsion
_geom_torsion_site_symmetry_1
_geom_torsion_site_symmetry_2
_geom_torsion_site_symmetry_3
_geom_torsion_site_symmetry_4
_geom_torsion_publ_flag
Co01 O5 C6 O5 -36.7(5) . . . 51_565 ?
Co01 O5 C6 C5 143.6(2) . . . . ?
Co01 O4 C1 O3 17.0(4) 78_554 . . . ?
Co01 O4 C1 C2 -163.40(19) 78_554 . . . ?
Co01 N1 C7 C8 161.3(7) . . . . ?
Co01 N1 C7A C8A 176.8(7) . . . . ?
Ti02 O3 C1 O4 -20.8(5) . . . . ?
Ti02 O3 C1 C2 159.6(2) . . . . ?
O5 C6 C5 C4 -2.2(5) . . . . ?
O5 C6 C5 C4 178.1(3) 51_565 . . . ?
O5 C6 C5 C4 -178.1(3) . . . 51_565 ?
O5 C6 C5 C4 2.2(5) 51_565 . . 51_565 ?
O3 Ti02 O1 Co01 45.04(7) . . . 78_554 ?
O3 Ti02 O1 Co01 -134.96(7) 14_665 . . 78_554 ?
O3 Ti02 O1 Co01 -45.04(7) 50 . . 32 ?
O3 Ti02 O1 Co01 134.96(7) 61_665 . . 32 ?
O3 Ti02 O1 Co01 45.04(7) 14_665 . . 32 ?
O3 Ti02 O1 Co01 -45.04(7) 61_665 . . 78_554 ?
O3 Ti02 O1 Co01 134.96(7) 50 . . 78_554 ?
O3 Ti02 O1 Co01 -134.96(7) . . . 32 ?
N1 C7 C8 C9 -12.8(15) . . . . ?
N1 C7A C8A C8A 165.0(11) . . . 37_455 ?
N1 C7A C8A C9A 9.9(16) . . . . ?
C6 C5 C4 C2 -176.3(3) . . . . ?
C3 C2 C1 O4 -179.6(3) . . . . ?
C3 C2 C1 O3 0.0(4) . . . . ?
C5 C4 C2 C3 0.9(4) . . . . ?
C5 C4 C2 C1 178.4(3) . . . . ?
C4 C5 C4 C2 -0.4(5) 51_565 . . . ?
C4 C2 C1 O4 2.9(4) . . . . ?
C4 C2 C1 O3 -177.5(3) . . . . ?
C2 C3 C2 C4 -1.3(6) 51_565 . . . ?
C2 C3 C2 C1 -178.9(2) 51_565 . . . ?
C7 N1 C7 C8 26.0(12) 72 . . . ?
C7 C8 C9 C8 -4.8(19) . . . 72 ?
C7 C8 C9 C10 172.3(10) . . . . ?
C8 C9 C10 N2 -173.4(11) . . . 12_665 ?
C8 C9 C10 N2 -3.5(17) . . . . ?
C8 C9 C10 N2 3.5(17) 72 . . 12_665 ?
C8 C9 C10 N2 173.4(11) 72 . . . ?
C10 N2 C10 C9 -169.6(8) 6_566 . . . ?
C10 N2 C10 N2 -0.8(17) 6_566 . . 12_665 ?
C7A N1 C7A C8A -23.5(18) 72 . . . ?
C7A C8A C9A C8A 3(2) . . . 72 ?
C7A C8A C9A N2A 161.0(10) . . . . ?
C8A C8A C9A C8A -152.0(9) 37_455 . . 72 ?
C8A C8A C9A N2A 5.8(18) 37_455 . . . ?
C8A C9A N2A N2A 26.9(16) . . . 84_455 ?
C8A C9A N2A N2A -26.9(16) 72 . . 78_554 ?
C8A C9A N2A N2A -174.5(11) 72 . . 84_455 ?
C8A C9A N2A N2A 174.5(11) . . . 78_554 ?
C8A C9A N2A C14 174.5(11) . . . 78_554 ?
C8A C9A N2A C14 26.9(16) . . . 84_455 ?
C8A C9A N2A C14 -174.5(11) 72 . . 84_455 ?
C8A C9A N2A C14 -26.9(16) 72 . . 78_554 ?
